data_7200471
loop_
_publ_author_name
'Baisch, Ulrich'
'Braga, Dario'

_publ_section_title
;
 [Yb(C2O4)4]5&#x2212;-- a versatile metal--organic building block for
 layered coordination polymers
;
_journal_issue 1
_journal_name_full CrystEngComm
_journal_page_first 40
_journal_paper_doi 10.1039/b816022h
_journal_volume 11
_journal_year 2009
_chemical_formula_moiety 'C8 O16 Yb, 6(C3 H7 N6), N O3, 3.65(H2 O)'
_chemical_formula_sum 'C26 H49.3 N37 O22.65 Yb'
_chemical_formula_weight 1415.76
_chemical_name_systematic
;
Hexamelaminium-nitrato-tetraoxalatoytterbate(III)-triaqua
;
_space_group_IT_number 2
_symmetry_cell_setting triclinic
_symmetry_space_group_name_Hall '-P 1'
_symmetry_space_group_name_H-M 'P -1'
_atom_sites_solution_hydrogens geom
_atom_sites_solution_primary direct
_atom_sites_solution_secondary difmap
_audit_creation_method SHELXL-97
_cell_angle_alpha 87.2710(10)
_cell_angle_beta 80.1230(10)
_cell_angle_gamma 86.9550(10)
_cell_formula_units_Z 2
_cell_length_a 9.7297(2)
_cell_length_b 10.5937(2)
_cell_length_c 24.9904(3)
_cell_measurement_reflns_used 23314
_cell_measurement_temperature 296
_cell_measurement_theta_max 29.3832
_cell_measurement_theta_min 2.4018
_cell_volume 2532.15(8)
_computing_cell_refinement
;
CrysAlis RED, Oxford Diffraction Ltd.,
Version 1.171.32.15 (release 10-01-2008 CrysAlis171 .NET)
(compiled Jan 10 2008,16:37:18)
;
_computing_data_collection
;
CrysAlis CCD, Oxford Diffraction Ltd.,
Version 1.171.32.15 (release 10-01-2008 CrysAlis171 .NET)
(compiled Jan 10 2008,16:37:18)
;
_computing_data_reduction
;
CrysAlis RED, Oxford Diffraction Ltd.,
Version 1.171.32.15 (release 10-01-2008 CrysAlis171 .NET)
(compiled Jan 10 2008,16:37:18)
;
_computing_molecular_graphics ORTEP
_computing_publication_material 'SHELXL-97 (Sheldrick, 1997)'
_computing_structure_refinement 'SHELXL-97 (Sheldrick, 1997)'
_computing_structure_solution 'SHELXS-97 (Sheldrick, 1990)'
_diffrn_ambient_temperature 296
_diffrn_detector_area_resol_mean 16.1340
_diffrn_measured_fraction_theta_full 0.999
_diffrn_measured_fraction_theta_max 0.858
_diffrn_measurement_device '95mm CCD camera (sapphire) on \k-goniostat'
_diffrn_measurement_device_type xcalibur
_diffrn_measurement_method 'omega scan'
_diffrn_radiation_monochromator graphite
_diffrn_radiation_source 'Enhance (Mo) X-ray Source'
_diffrn_radiation_type 'Mo K\a'
_diffrn_radiation_wavelength 0.7107
_diffrn_reflns_av_R_equivalents 0.0291
_diffrn_reflns_av_sigmaI/netI 0.0710
_diffrn_reflns_limit_h_max 13
_diffrn_reflns_limit_h_min -13
_diffrn_reflns_limit_k_max 14
_diffrn_reflns_limit_k_min -14
_diffrn_reflns_limit_l_max 33
_diffrn_reflns_limit_l_min -33
_diffrn_reflns_number 22706
_diffrn_reflns_theta_full 25.00
_diffrn_reflns_theta_max 29.46
_diffrn_reflns_theta_min 2.41
_exptl_absorpt_coefficient_mu 1.960
_exptl_absorpt_correction_T_max 0.850
_exptl_absorpt_correction_T_min 0.715
_exptl_absorpt_correction_type analytical
_exptl_absorpt_process_details
;
CrysAlis RED, Oxford Diffraction Ltd.,
Version 1.171.32.15 (release 10-01-2008 CrysAlis171 .NET)
(compiled Jan 10 2008,16:37:18)
Analytical numeric absorption correction using a multifaceted crystal
model based on expressions derived by R.C. Clark & J.S. Reid.
(Clark, R. C. & Reid, J. S. (1995). Acta Cryst. A51, 887-897)
;
_exptl_crystal_colour colorless
_exptl_crystal_density_diffrn 1.857
_exptl_crystal_density_method 'not measured'
_exptl_crystal_description block
_exptl_crystal_F_000 1431
_exptl_crystal_size_max 0.2715
_exptl_crystal_size_mid 0.1440
_exptl_crystal_size_min 0.1144
_refine_diff_density_max 1.518
_refine_diff_density_min -1.011
_refine_diff_density_rms 0.135
_refine_ls_extinction_method none
_refine_ls_goodness_of_fit_ref 1.307
_refine_ls_hydrogen_treatment mixed
_refine_ls_matrix_type full
_refine_ls_number_parameters 797
_refine_ls_number_reflns 12089
_refine_ls_number_restraints 3
_refine_ls_restrained_S_all 1.307
_refine_ls_R_factor_all 0.0722
_refine_ls_R_factor_gt 0.0475
_refine_ls_shift/su_max 0.001
_refine_ls_shift/su_mean 0.000
_refine_ls_structure_factor_coef Fsqd
_refine_ls_weighting_details 'calc w=1/[\s^2^(Fo^2^)+(0.0433P)^2^+10.4749P] where P=(Fo^2^+2Fc^2^)/3'
_refine_ls_weighting_scheme calc
_refine_ls_wR_factor_gt 0.1456
_refine_ls_wR_factor_ref 0.1494
_reflns_number_gt 9169
_reflns_number_total 12089
_reflns_threshold_expression >2sigma(I)
_cod_data_source_file b816022h.txt
_cod_data_source_block merged_i
_cod_database_code 7200471

loop_
_symmetry_equiv_pos_as_xyz
'x, y, z'
'-x, -y, -z'

loop_
_atom_site_label
_atom_site_type_symbol
_atom_site_fract_x
_atom_site_fract_y
_atom_site_fract_z
_atom_site_U_iso_or_equiv
_atom_site_adp_type
_atom_site_occupancy
_atom_site_symmetry_multiplicity
_atom_site_calc_flag
_atom_site_refinement_flags
_atom_site_disorder_assembly
_atom_site_disorder_group
Yb1 Yb 0.25119(4) 0.93173(3) 0.250665(12) 0.02550(10) Uani 1 1 d . . .
O11 O 0.1138(6) 0.7783(5) 0.2243(2) 0.0410(13) Uani 1 1 d . . .
O12 O 0.0961(6) 0.8604(5) 0.32343(19) 0.0405(13) Uani 1 1 d . . .
O13 O -0.0082(8) 0.6864(5) 0.3584(2) 0.0614(19) Uani 1 1 d . . .
O14 O -0.0069(8) 0.6085(6) 0.2568(3) 0.066(2) Uani 1 1 d . . .
O21 O 0.1644(6) 1.0299(5) 0.1793(2) 0.0400(13) Uani 1 1 d . . .
O22 O 0.1155(7) 1.1145(5) 0.2785(2) 0.0431(14) Uani 1 1 d . . .
O23 O 0.0075(7) 1.2901(5) 0.2501(3) 0.0541(17) Uani 1 1 d . . .
O24 O 0.0869(9) 1.2122(5) 0.1459(3) 0.067(2) Uani 1 1 d . . .
O31 O 0.4094(6) 1.0900(5) 0.2212(2) 0.0395(13) Uani 1 1 d . . .
O32 O 0.3506(7) 0.9921(5) 0.3207(2) 0.0413(14) Uani 1 1 d . . .
O33 O 0.4447(8) 1.1521(5) 0.3538(2) 0.0544(17) Uani 1 1 d . . .
O34 O 0.5127(8) 1.2495(6) 0.2503(3) 0.0611(19) Uani 1 1 d . . .
O41 O 0.3650(6) 0.7440(4) 0.27716(19) 0.0373(13) Uani 1 1 d . . .
O42 O 0.3943(6) 0.8470(4) 0.17852(19) 0.0417(14) Uani 1 1 d . . .
O43 O 0.4785(10) 0.6645(6) 0.1428(2) 0.079(3) Uani 1 1 d . . .
O44 O 0.4738(9) 0.5654(6) 0.2460(3) 0.081(3) Uani 1 1 d . . .
C1 C 0.0433(9) 0.7545(7) 0.3205(3) 0.0371(18) Uani 1 1 d . . .
C2 C 0.0519(10) 0.7079(7) 0.2622(3) 0.041(2) Uani 1 1 d . . .
C3 C 0.0734(9) 1.1873(7) 0.2419(3) 0.0375(18) Uani 1 1 d . . .
C4 C 0.1087(10) 1.1401(7) 0.1833(3) 0.042(2) Uani 1 1 d . . .
C5 C 0.4517(9) 1.1502(7) 0.2576(3) 0.0375(19) Uani 1 1 d . . .
C6 C 0.4143(9) 1.0936(7) 0.3159(3) 0.0367(18) Uani 1 1 d . . .
C7 C 0.4346(10) 0.7316(7) 0.1818(3) 0.042(2) Uani 1 1 d . . .
C8 C 0.4274(10) 0.6741(7) 0.2398(3) 0.042(2) Uani 1 1 d . . .
N11 N 0.1377(9) 0.6990(6) 0.1173(3) 0.057(2) Uani 1 1 d . . .
H11 H 0.1348 0.7261 0.1494 0.069 Uiso 1 1 calc R . .
N12 N 0.1439(10) 0.5275(6) 0.0616(3) 0.060(2) Uani 1 1 d . . .
N13 N 0.1608(11) 0.7412(7) 0.0234(3) 0.067(3) Uani 1 1 d . . .
N14 N 0.1535(11) 0.9024(6) 0.0821(3) 0.071(3) Uani 1 1 d . . .
H14A H 0.1489 0.9285 0.1145 0.085 Uiso 1 1 calc R . .
H14B H 0.1608 0.9557 0.0549 0.085 Uiso 1 1 calc R . .
N15 N 0.1092(10) 0.4965(7) 0.1550(3) 0.069(3) Uani 1 1 d . . .
H15A H 0.1043 0.4163 0.1523 0.083 Uiso 1 1 calc R . .
H15B H 0.1006 0.5282 0.1865 0.083 Uiso 1 1 calc R . .
N16 N 0.1703(11) 0.5714(7) -0.0301(3) 0.071(3) Uani 1 1 d . . .
H16A H 0.1705 0.4915 -0.0349 0.086 Uiso 1 1 calc R . .
H16B H 0.1789 0.6239 -0.0577 0.086 Uiso 1 1 calc R . .
C11 C 0.1492(12) 0.7806(8) 0.0743(4) 0.057(3) Uani 1 1 d . . .
C12 C 0.1304(12) 0.5721(8) 0.1101(4) 0.062(3) Uani 1 1 d . . .
C13 C 0.1570(13) 0.6135(9) 0.0197(4) 0.071(4) Uani 1 1 d . . .
N21 N 0.3659(7) 0.6306(5) 0.3830(2) 0.0342(15) Uani 1 1 d . . .
H21 H 0.3714 0.6653 0.3509 0.041 Uiso 1 1 calc R . .
N22 N 0.3303(7) 0.6530(5) 0.4776(2) 0.0315(14) Uani 1 1 d . . .
N23 N 0.3668(7) 0.4470(5) 0.4394(3) 0.0357(15) Uani 1 1 d . . .
N24 N 0.4110(8) 0.4347(6) 0.3464(3) 0.0462(18) Uani 1 1 d . . .
H24A H 0.4213 0.3538 0.3499 0.04(2) Uiso 1 1 calc R . .
H24B H 0.4203 0.4711 0.3146 0.025(19) Uiso 1 1 calc R . .
N25 N 0.3283(7) 0.8277(5) 0.4203(3) 0.0402(16) Uani 1 1 d . . .
H25A H 0.3123 0.8754 0.4478 0.048 Uiso 1 1 calc R . .
H25B H 0.3355 0.8608 0.3879 0.048 Uiso 1 1 calc R . .
N26 N 0.3226(7) 0.4719(6) 0.5310(3) 0.0395(16) Uani 1 1 d . . .
H26A H 0.3059 0.5179 0.5590 0.047 Uiso 1 1 calc R . .
H26B H 0.3281 0.3908 0.5350 0.047 Uiso 1 1 calc R . .
C21 C 0.3814(8) 0.5026(7) 0.3897(3) 0.0333(17) Uani 1 1 d . . .
C22 C 0.3415(8) 0.7042(6) 0.4278(3) 0.0307(16) Uani 1 1 d . . .
C23 C 0.3401(8) 0.5264(7) 0.4811(3) 0.0322(16) Uani 1 1 d . . .
N31 N 0.4687(9) 0.1889(6) 0.1146(3) 0.050(2) Uani 1 1 d . . .
H31 H 0.4590 0.1539 0.1467 0.060 Uiso 1 1 calc R . .
N32 N 0.4937(9) 0.1669(6) 0.0203(3) 0.056(2) Uani 1 1 d . . .
N33 N 0.4851(9) 0.3722(6) 0.0588(3) 0.054(2) Uani 1 1 d . . .
N34 N 0.4678(10) 0.3846(6) 0.1510(3) 0.062(2) Uani 1 1 d . . .
H34A H 0.4707 0.4657 0.1478 0.074 Uiso 1 1 calc R . .
H34B H 0.4606 0.3474 0.1826 0.074 Uiso 1 1 calc R . .
N35 N 0.4745(10) -0.0079(6) 0.0791(3) 0.064(3) Uani 1 1 d . . .
H35A H 0.4814 -0.0564 0.0521 0.076 Uiso 1 1 calc R . .
H35B H 0.4648 -0.0400 0.1117 0.076 Uiso 1 1 calc R . .
N36 N 0.5057(9) 0.3496(6) -0.0322(3) 0.059(2) Uani 1 1 d . . .
H36A H 0.5048 0.4307 -0.0363 0.071 Uiso 1 1 calc R . .
H36B H 0.5129 0.3038 -0.0602 0.071 Uiso 1 1 calc R . .
C31 C 0.4742(10) 0.3181(7) 0.1079(3) 0.048(2) Uani 1 1 d . . .
C32 C 0.4787(11) 0.1158(7) 0.0706(3) 0.053(3) Uani 1 1 d . . .
C33 C 0.4960(11) 0.2951(7) 0.0172(3) 0.052(3) Uani 1 1 d . . .
N41 N 0.8058(11) 0.8833(9) 0.1092(3) 0.083(3) Uani 1 1 d . . .
H41 H 0.7992 0.9151 0.1406 0.099 Uiso 1 1 calc R . .
N42 N 0.8194(11) 0.7057(7) 0.0561(3) 0.068(3) Uani 1 1 d . . .
N43 N 0.8331(11) 0.9172(7) 0.0151(3) 0.071(3) Uani 1 1 d . . .
N44 N 0.8188(12) 1.0844(8) 0.0712(4) 0.092(4) Uani 1 1 d . . .
H44A H 0.8305 1.1364 0.0434 0.110 Uiso 1 1 calc R . .
H44B H 0.8083 1.1123 0.1034 0.110 Uiso 1 1 calc R . .
N45 N 0.7984(11) 0.6852(10) 0.1490(3) 0.087(3) Uani 1 1 d . . .
H45A H 0.8036 0.6042 0.1470 0.105 Uiso 1 1 calc R . .
H45B H 0.7890 0.7189 0.1801 0.105 Uiso 1 1 calc R . .
N46 N 0.8489(11) 0.7423(7) -0.0360(3) 0.080(3) Uani 1 1 d . . .
H46A H 0.8524 0.6618 -0.0397 0.095 Uiso 1 1 calc R . .
H46B H 0.8568 0.7928 -0.0642 0.095 Uiso 1 1 calc R . .
C41 C 0.8172(14) 0.9605(10) 0.0641(4) 0.074(4) Uani 1 1 d . . .
C42 C 0.8047(13) 0.7563(11) 0.1052(4) 0.075(4) Uani 1 1 d . . .
C43 C 0.8312(13) 0.7889(9) 0.0136(4) 0.069(3) Uani 1 1 d . . .
N51 N -0.0121(7) 0.8314(5) 0.5213(2) 0.0336(14) Uani 1 1 d . . .
N52 N -0.0509(7) 0.7947(5) 0.6157(2) 0.0354(15) Uani 1 1 d . . .
H52 H -0.0702 0.8243 0.6477 0.043 Uiso 1 1 calc R . .
N53 N -0.0204(7) 0.6195(5) 0.5601(3) 0.0348(14) Uani 1 1 d . . .
N54 N -0.0046(7) 0.6598(6) 0.4690(3) 0.0406(16) Uani 1 1 d . . .
H54A H -0.0040 0.5796 0.4651 0.049 Uiso 1 1 calc R . .
H54B H 0.0003 0.7109 0.4410 0.049 Uiso 1 1 calc R . .
N55 N -0.0346(8) 0.9973(5) 0.5782(3) 0.0449(18) Uani 1 1 d . . .
H55A H -0.0236 1.0501 0.5508 0.054 Uiso 1 1 calc R . .
H55B H -0.0475 1.0242 0.6107 0.054 Uiso 1 1 calc R . .
N56 N -0.0477(8) 0.5919(6) 0.6530(3) 0.0443(17) Uani 1 1 d . . .
H56A H -0.0413 0.5111 0.6503 0.053 Uiso 1 1 calc R . .
H56B H -0.0597 0.6241 0.6845 0.053 Uiso 1 1 calc R . .
C51 C -0.0389(8) 0.6666(7) 0.6088(3) 0.0349(17) Uani 1 1 d . . .
C52 C -0.0130(8) 0.7045(6) 0.5179(3) 0.0315(16) Uani 1 1 d . . .
C53 C -0.0316(8) 0.8745(7) 0.5704(3) 0.0321(16) Uani 1 1 d . . .
N61 N 0.3330(7) 0.1907(6) 0.5544(2) 0.0349(15) Uani 1 1 d . . .
N62 N 0.3102(8) 0.0076(6) 0.6094(3) 0.0409(17) Uani 1 1 d . . .
H62 H 0.3019 -0.0274 0.6414 0.049 Uiso 1 1 calc R . .
N63 N 0.3262(7) -0.0133(6) 0.5162(2) 0.0345(14) Uani 1 1 d . . .
N64 N 0.3509(7) 0.1680(6) 0.4637(3) 0.0395(16) Uani 1 1 d . . .
H64A H 0.3536 0.1233 0.4357 0.047 Uiso 1 1 calc R . .
H64B H 0.3577 0.2487 0.4598 0.047 Uiso 1 1 calc R . .
N65 N 0.3271(9) 0.1992(6) 0.6466(3) 0.053(2) Uani 1 1 d . . .
H65A H 0.3380 0.2794 0.6434 0.064 Uiso 1 1 calc R . .
H65B H 0.3197 0.1611 0.6780 0.064 Uiso 1 1 calc R . .
N66 N 0.2978(8) -0.1877(6) 0.5757(3) 0.0419(17) Uani 1 1 d . . .
H66A H 0.2981 -0.2365 0.5491 0.050 Uiso 1 1 calc R . .
H66B H 0.2884 -0.2188 0.6084 0.050 Uiso 1 1 calc R . .
C61 C 0.3364(8) 0.1134(7) 0.5122(3) 0.0320(16) Uani 1 1 d . . .
C62 C 0.3218(8) 0.1343(7) 0.6030(3) 0.0343(17) Uani 1 1 d . . .
C63 C 0.3115(8) -0.0652(7) 0.5661(3) 0.0342(17) Uani 1 1 d . . .
N91 N 0.7753(10) 0.9851(8) 0.2371(3) 0.058(2) Uani 1 1 d . . .
O91 O 0.7754(15) 1.0366(8) 0.2790(3) 0.131(5) Uani 1 1 d . . .
O92 O 0.7369(11) 0.8761(8) 0.2374(3) 0.090(3) Uani 1 1 d . . .
O93 O 0.8195(12) 1.0384(8) 0.1947(3) 0.104(3) Uani 1 1 d . . .
O100 O 0.8168(13) 0.3183(10) 0.1381(5) 0.132(4) Uani 1 1 d D . .
H101 H 0.7863 0.3722 0.1644 0.158 Uiso 1 1 d D . .
O110 O 0.2629(8) 0.4621(7) 0.6518(3) 0.067(2) Uani 1 1 d . . .
H111 H 0.266(8) 0.522(8) 0.669(3) 0.03(2) Uiso 1 1 d . . .
O120 O 0.7234(7) 0.2944(6) 0.3151(2) 0.0473(15) Uani 1 1 d D . .
H121 H 0.805(6) 0.280(9) 0.296(3) 0.057 Uiso 1 1 d D . .
H122 H 0.655(8) 0.257(8) 0.307(4) 0.057 Uiso 1 1 d D . .
O130 O 0.7554(14) 0.4807(11) 0.2119(5) 0.085(6) Uani 0.65(2) 1 d P . .

loop_
_atom_site_aniso_label
_atom_site_aniso_U_11
_atom_site_aniso_U_22
_atom_site_aniso_U_33
_atom_site_aniso_U_23
_atom_site_aniso_U_13
_atom_site_aniso_U_12
Yb1 0.0424(2) 0.01798(14) 0.01534(13) 0.00025(9) -0.00263(11) -0.00238(11)
O11 0.062(4) 0.032(3) 0.031(3) 0.005(2) -0.012(3) -0.016(3)
O12 0.062(4) 0.030(3) 0.024(2) -0.002(2) 0.011(2) -0.007(3)
O13 0.098(6) 0.037(3) 0.041(3) 0.009(3) 0.011(3) -0.013(3)
O14 0.097(6) 0.042(4) 0.064(4) 0.007(3) -0.021(4) -0.037(4)
O21 0.068(4) 0.026(3) 0.029(3) -0.004(2) -0.019(3) 0.007(3)
O22 0.069(4) 0.030(3) 0.026(3) 0.003(2) 0.002(3) 0.009(3)
O23 0.070(5) 0.031(3) 0.055(4) 0.002(3) -0.002(3) 0.019(3)
O24 0.128(7) 0.035(3) 0.044(4) 0.010(3) -0.038(4) 0.008(4)
O31 0.064(4) 0.026(3) 0.029(3) 0.002(2) -0.008(3) -0.016(3)
O32 0.074(4) 0.027(3) 0.028(3) 0.007(2) -0.021(3) -0.013(3)
O33 0.097(5) 0.039(3) 0.036(3) -0.004(2) -0.034(3) -0.012(3)
O34 0.094(6) 0.041(3) 0.059(4) 0.016(3) -0.036(4) -0.034(4)
O41 0.057(4) 0.027(3) 0.024(2) -0.001(2) 0.000(2) 0.006(2)
O42 0.069(4) 0.024(3) 0.023(2) 0.0016(19) 0.015(3) 0.005(3)
O43 0.147(8) 0.034(3) 0.036(3) -0.003(3) 0.030(4) 0.014(4)
O44 0.122(7) 0.039(4) 0.067(5) 0.012(3) 0.017(4) 0.035(4)
C1 0.046(5) 0.025(4) 0.036(4) 0.007(3) 0.004(4) 0.000(3)
C2 0.057(6) 0.030(4) 0.038(4) 0.009(3) -0.011(4) -0.007(4)
C3 0.047(5) 0.024(4) 0.039(4) 0.008(3) -0.003(4) 0.001(3)
C4 0.062(6) 0.027(4) 0.041(4) 0.005(3) -0.020(4) -0.001(4)
C5 0.058(6) 0.027(4) 0.032(4) 0.001(3) -0.020(4) -0.005(4)
C6 0.052(5) 0.025(4) 0.036(4) 0.003(3) -0.018(4) 0.002(3)
C7 0.063(6) 0.028(4) 0.027(4) 0.001(3) 0.016(4) -0.001(4)
C8 0.054(6) 0.031(4) 0.037(4) 0.004(3) 0.002(4) 0.005(4)
N11 0.097(7) 0.031(4) 0.055(5) -0.017(3) -0.048(5) 0.016(4)
N12 0.100(7) 0.032(4) 0.058(5) -0.019(3) -0.046(5) 0.024(4)
N13 0.124(8) 0.036(4) 0.056(5) -0.021(3) -0.061(5) 0.030(4)
N14 0.144(9) 0.032(4) 0.051(5) -0.014(3) -0.055(5) 0.015(5)
N15 0.121(8) 0.028(4) 0.069(5) -0.011(4) -0.051(5) 0.016(4)
N16 0.130(9) 0.041(4) 0.054(5) -0.024(4) -0.049(5) 0.026(5)
C11 0.096(8) 0.034(4) 0.055(5) -0.018(4) -0.051(6) 0.022(5)
C12 0.102(9) 0.030(4) 0.069(6) -0.019(4) -0.059(6) 0.022(5)
C13 0.121(10) 0.040(5) 0.070(7) -0.031(5) -0.067(7) 0.030(6)
N21 0.054(4) 0.024(3) 0.026(3) 0.005(2) -0.013(3) -0.001(3)
N22 0.041(4) 0.027(3) 0.028(3) 0.003(2) -0.010(3) -0.003(3)
N23 0.048(4) 0.022(3) 0.041(4) 0.005(3) -0.019(3) -0.005(3)
N24 0.075(6) 0.025(3) 0.044(4) -0.003(3) -0.023(4) -0.002(3)
N25 0.063(5) 0.024(3) 0.034(3) 0.005(3) -0.013(3) 0.001(3)
N26 0.054(5) 0.029(3) 0.038(4) 0.008(3) -0.016(3) -0.005(3)
C21 0.039(5) 0.025(3) 0.040(4) 0.003(3) -0.018(4) -0.007(3)
C22 0.034(4) 0.028(4) 0.033(4) 0.002(3) -0.013(3) -0.001(3)
C23 0.028(4) 0.032(4) 0.039(4) 0.005(3) -0.014(3) -0.003(3)
N31 0.088(6) 0.022(3) 0.027(3) 0.005(2) 0.021(3) 0.004(3)
N32 0.104(7) 0.020(3) 0.030(3) 0.005(3) 0.028(4) 0.002(4)
N33 0.098(7) 0.018(3) 0.034(4) 0.003(3) 0.018(4) 0.003(3)
N34 0.115(8) 0.021(3) 0.038(4) -0.001(3) 0.015(4) 0.004(4)
N35 0.123(8) 0.020(3) 0.034(4) 0.006(3) 0.024(4) -0.003(4)
N36 0.116(7) 0.021(3) 0.030(3) 0.006(3) 0.015(4) 0.000(4)
C31 0.071(6) 0.027(4) 0.033(4) 0.000(3) 0.024(4) 0.003(4)
C32 0.091(8) 0.020(4) 0.036(4) 0.000(3) 0.021(5) 0.000(4)
C33 0.086(7) 0.025(4) 0.032(4) 0.003(3) 0.026(4) 0.004(4)
N41 0.134(9) 0.073(6) 0.048(5) -0.036(4) -0.045(6) 0.051(6)
N42 0.120(8) 0.050(5) 0.040(4) -0.018(4) -0.036(5) 0.038(5)
N43 0.127(8) 0.039(4) 0.056(5) -0.025(4) -0.050(5) 0.038(5)
N44 0.164(11) 0.052(5) 0.073(6) -0.038(5) -0.061(7) 0.039(6)
N45 0.132(9) 0.094(7) 0.040(5) -0.018(5) -0.035(5) 0.049(7)
N46 0.164(10) 0.036(4) 0.048(5) -0.022(3) -0.051(6) 0.035(5)
C41 0.118(10) 0.062(6) 0.050(6) -0.026(5) -0.045(6) 0.048(6)
C42 0.103(9) 0.076(7) 0.052(6) -0.022(5) -0.044(6) 0.049(7)
C43 0.116(10) 0.052(6) 0.048(5) -0.027(4) -0.046(6) 0.042(6)
N51 0.039(4) 0.022(3) 0.035(3) 0.001(2) 0.005(3) 0.001(3)
N52 0.048(4) 0.023(3) 0.029(3) 0.002(2) 0.007(3) 0.001(3)
N53 0.035(4) 0.023(3) 0.044(4) 0.000(3) 0.001(3) -0.001(3)
N54 0.053(5) 0.020(3) 0.048(4) -0.003(3) -0.007(3) -0.003(3)
N55 0.076(6) 0.021(3) 0.030(3) 0.001(2) 0.009(3) 0.005(3)
N56 0.064(5) 0.025(3) 0.039(4) 0.009(3) 0.002(3) -0.002(3)
C51 0.029(4) 0.029(4) 0.042(4) 0.006(3) 0.004(3) -0.001(3)
C52 0.024(4) 0.025(3) 0.042(4) 0.002(3) 0.005(3) -0.002(3)
C53 0.033(4) 0.027(4) 0.031(4) 0.002(3) 0.007(3) 0.003(3)
N61 0.047(4) 0.029(3) 0.031(3) 0.002(2) -0.013(3) -0.004(3)
N62 0.062(5) 0.031(3) 0.033(3) 0.007(3) -0.018(3) -0.007(3)
N63 0.046(4) 0.028(3) 0.031(3) 0.004(2) -0.011(3) -0.006(3)
N64 0.058(5) 0.029(3) 0.034(3) 0.007(3) -0.015(3) -0.007(3)
N65 0.093(6) 0.033(4) 0.040(4) 0.003(3) -0.028(4) -0.010(4)
N66 0.066(5) 0.028(3) 0.034(3) 0.005(3) -0.014(3) -0.009(3)
C61 0.034(4) 0.029(4) 0.034(4) 0.006(3) -0.011(3) -0.003(3)
C62 0.040(5) 0.032(4) 0.032(4) 0.001(3) -0.011(3) -0.003(3)
C63 0.036(5) 0.031(4) 0.038(4) 0.001(3) -0.016(3) -0.003(3)
N91 0.091(7) 0.055(5) 0.026(4) -0.004(3) -0.002(4) -0.004(4)
O91 0.291(15) 0.062(5) 0.035(4) -0.007(4) -0.006(6) -0.028(7)
O92 0.150(9) 0.075(5) 0.043(4) -0.009(4) 0.006(5) -0.037(5)
O93 0.181(10) 0.103(6) 0.027(4) 0.000(4) -0.005(5) -0.053(6)
O100 0.166(11) 0.109(8) 0.145(9) 0.056(7) -0.103(9) -0.032(7)
O110 0.065(5) 0.043(4) 0.094(6) -0.021(4) -0.009(4) -0.004(3)
O120 0.050(4) 0.049(4) 0.043(3) -0.005(3) -0.005(3) -0.012(3)
O130 0.097(11) 0.071(9) 0.080(9) 0.005(6) 0.002(7) -0.002(7)

loop_
_atom_type_symbol
_atom_type_description
_atom_type_scat_dispersion_real
_atom_type_scat_dispersion_imag
_atom_type_scat_source
C C 0.0033 0.0016 'International Tables Vol C Tables 4.2.6.8 and 6.1.1.4'
H H 0.0000 0.0000 'International Tables Vol C Tables 4.2.6.8 and 6.1.1.4'
O O 0.0106 0.0060 'International Tables Vol C Tables 4.2.6.8 and 6.1.1.4'
N N 0.0061 0.0033 'International Tables Vol C Tables 4.2.6.8 and 6.1.1.4'
Yb Yb -0.3850 5.5486 'International Tables Vol C Tables 4.2.6.8 and 6.1.1.4'

loop_
_geom_angle_atom_site_label_1
_geom_angle_atom_site_label_2
_geom_angle_atom_site_label_3
_geom_angle
_geom_angle_site_symmetry_1
_geom_angle_site_symmetry_3
_geom_angle_publ_flag
O42 Yb1 O32 117.6(2) . . ?
O42 Yb1 O12 137.15(17) . . ?
O32 Yb1 O12 79.0(2) . . ?
O42 Yb1 O21 78.4(2) . . ?
O32 Yb1 O21 136.50(18) . . ?
O12 Yb1 O21 118.1(2) . . ?
O42 Yb1 O31 76.40(19) . . ?
O32 Yb1 O31 69.45(18) . . ?
O12 Yb1 O31 143.23(18) . . ?
O21 Yb1 O31 76.8(2) . . ?
O42 Yb1 O11 77.5(2) . . ?
O32 Yb1 O11 143.46(17) . . ?
O12 Yb1 O11 69.55(18) . . ?
O21 Yb1 O11 76.82(18) . . ?
O31 Yb1 O11 145.95(17) . . ?
O42 Yb1 O41 69.22(17) . . ?
O32 Yb1 O41 77.10(18) . . ?
O12 Yb1 O41 77.84(19) . . ?
O21 Yb1 O41 142.68(17) . . ?
O31 Yb1 O41 111.6(2) . . ?
O11 Yb1 O41 78.52(19) . . ?
O42 Yb1 O22 142.74(17) . . ?
O32 Yb1 O22 77.7(2) . . ?
O12 Yb1 O22 76.60(18) . . ?
O21 Yb1 O22 69.24(18) . . ?
O31 Yb1 O22 78.7(2) . . ?
O11 Yb1 O22 111.2(2) . . ?
O41 Yb1 O22 146.95(17) . . ?
O42 Yb1 C7 21.07(17) . . ?
O32 Yb1 C7 112.4(2) . . ?
O12 Yb1 C7 117.41(19) . . ?
O21 Yb1 C7 95.3(2) . . ?
O31 Yb1 C7 92.4(2) . . ?
O11 Yb1 C7 69.1(2) . . ?
O41 Yb1 C7 49.47(18) . . ?
O22 Yb1 C7 163.42(18) . . ?
O42 Yb1 C1 117.05(19) . . ?
O32 Yb1 C1 95.6(2) . . ?
O12 Yb1 C1 21.25(19) . . ?
O21 Yb1 C1 113.1(2) . . ?
O31 Yb1 C1 164.02(19) . . ?
O11 Yb1 C1 49.87(19) . . ?
O41 Yb1 C1 68.7(2) . . ?
O22 Yb1 C1 92.9(2) . . ?
C7 Yb1 C1 98.9(2) . . ?
O42 Yb1 C6 111.2(2) . . ?
O32 Yb1 C6 20.81(18) . . ?
O12 Yb1 C6 96.2(2) . . ?
O21 Yb1 C6 117.29(18) . . ?
O31 Yb1 C6 49.53(19) . . ?
O11 Yb1 C6 164.17(18) . . ?
O41 Yb1 C6 91.98(19) . . ?
O22 Yb1 C6 70.5(2) . . ?
C7 Yb1 C6 114.1(2) . . ?
C1 Yb1 C6 114.9(2) . . ?
O42 Yb1 C2 92.6(2) . . ?
O32 Yb1 C2 122.46(19) . . ?
O12 Yb1 C2 49.5(2) . . ?
O21 Yb1 C2 94.6(2) . . ?
O31 Yb1 C2 167.11(19) . . ?
O11 Yb1 C2 21.42(19) . . ?
O41 Yb1 C2 69.5(2) . . ?
O22 Yb1 C2 107.6(2) . . ?
C7 Yb1 C2 78.7(2) . . ?
C1 Yb1 C2 28.9(2) . . ?
C6 Yb1 C2 142.9(2) . . ?
C2 O11 Yb1 116.0(5) . . ?
C1 O12 Yb1 118.1(4) . . ?
C4 O21 Yb1 120.6(5) . . ?
C3 O22 Yb1 118.0(5) . . ?
C5 O31 Yb1 117.2(5) . . ?
C6 O32 Yb1 119.3(4) . . ?
C8 O41 Yb1 117.5(5) . . ?
C7 O42 Yb1 118.8(4) . . ?
O13 C1 O12 126.6(8) . . ?
O13 C1 C2 118.2(7) . . ?
O12 C1 C2 115.2(6) . . ?
O13 C1 Yb1 159.7(7) . . ?
C2 C1 Yb1 76.5(4) . . ?
O14 C2 O11 126.3(8) . . ?
O14 C2 C1 117.7(7) . . ?
O11 C2 C1 115.9(7) . . ?
O14 C2 Yb1 165.6(7) . . ?
C1 C2 Yb1 74.7(4) . . ?
O23 C3 O22 125.2(7) . . ?
O23 C3 C4 119.1(7) . . ?
O22 C3 C4 115.7(6) . . ?
O23 C3 Yb1 166.0(6) . . ?
C4 C3 Yb1 74.6(4) . . ?
O24 C4 O21 126.3(8) . . ?
O24 C4 C3 118.6(7) . . ?
O21 C4 C3 114.9(6) . . ?
O24 C4 Yb1 160.9(7) . . ?
C3 C4 Yb1 76.9(4) . . ?
O34 C5 O31 125.9(7) . . ?
O34 C5 C6 118.9(7) . . ?
O31 C5 C6 115.1(6) . . ?
O34 C5 Yb1 163.7(6) . . ?
C6 C5 Yb1 74.1(4) . . ?
O33 C6 O32 125.6(7) . . ?
O33 C6 C5 118.5(7) . . ?
O32 C6 C5 115.9(6) . . ?
O33 C6 Yb1 160.6(6) . . ?
C5 C6 Yb1 77.2(4) . . ?
O43 C7 O42 125.5(7) . . ?
O43 C7 C8 119.1(7) . . ?
O42 C7 C8 115.5(6) . . ?
O43 C7 Yb1 159.0(7) . . ?
C8 C7 Yb1 77.7(4) . . ?
O44 C8 O41 126.0(8) . . ?
O44 C8 C7 118.9(7) . . ?
O41 C8 C7 115.0(7) . . ?
O44 C8 Yb1 164.9(6) . . ?
C7 C8 Yb1 73.7(4) . . ?
C11 N11 C12 119.9(7) . . ?
C11 N11 H11 120.1 . . ?
C12 N11 H11 120.1 . . ?
C12 N12 C13 116.3(7) . . ?
C11 N13 C13 114.5(8) . . ?
C11 N14 H14A 120.0 . . ?
C11 N14 H14B 120.0 . . ?
H14A N14 H14B 120.0 . . ?
C12 N15 H15A 120.0 . . ?
C12 N15 H15B 120.0 . . ?
H15A N15 H15B 120.0 . . ?
C13 N16 H16A 120.0 . . ?
C13 N16 H16B 120.0 . . ?
H16A N16 H16B 120.0 . . ?
N14 C11 N11 119.1(8) . . ?
N14 C11 N13 119.2(9) . . ?
N11 C11 N13 121.7(7) . . ?
N12 C12 N15 121.8(8) . . ?
N12 C12 N11 121.3(9) . . ?
N15 C12 N11 117.0(8) . . ?
N16 C13 N12 117.8(8) . . ?
N16 C13 N13 116.0(10) . . ?
N12 C13 N13 126.1(8) . . ?
C21 N21 C22 119.7(6) . . ?
C21 N21 H21 120.2 . . ?
C22 N21 H21 120.2 . . ?
C22 N22 C23 115.7(6) . . ?
C21 N23 C23 115.5(6) . . ?
C21 N24 H24A 120.0 . . ?
C21 N24 H24B 120.0 . . ?
H24A N24 H24B 120.0 . . ?
C22 N25 H25A 120.0 . . ?
C22 N25 H25B 120.0 . . ?
H25A N25 H25B 120.0 . . ?
C23 N26 H26A 120.0 . . ?
C23 N26 H26B 120.0 . . ?
H26A N26 H26B 120.0 . . ?
N24 C21 N23 120.5(7) . . ?
N24 C21 N21 118.7(7) . . ?
N23 C21 N21 120.8(7) . . ?
N25 C22 N22 120.2(7) . . ?
N25 C22 N21 118.5(6) . . ?
N22 C22 N21 121.3(6) . . ?
N26 C23 N22 117.0(7) . . ?
N26 C23 N23 116.0(6) . . ?
N22 C23 N23 126.9(7) . . ?
C32 N31 C31 120.3(6) . . ?
C32 N31 H31 119.8 . . ?
C31 N31 H31 119.8 . . ?
C32 N32 C33 114.8(7) . . ?
C31 N33 C33 116.8(6) . . ?
C31 N34 H34A 120.0 . . ?
C31 N34 H34B 120.0 . . ?
H34A N34 H34B 120.0 . . ?
C32 N35 H35A 120.0 . . ?
C32 N35 H35B 120.0 . . ?
H35A N35 H35B 120.0 . . ?
C33 N36 H36A 120.0 . . ?
C33 N36 H36B 120.0 . . ?
H36A N36 H36B 120.0 . . ?
N34 C31 N33 121.5(7) . . ?
N34 C31 N31 118.5(7) . . ?
N33 C31 N31 120.0(7) . . ?
N35 C32 N32 120.7(7) . . ?
N35 C32 N31 118.0(7) . . ?
N32 C32 N31 121.3(7) . . ?
N36 C33 N33 116.8(7) . . ?
N36 C33 N32 116.5(7) . . ?
N33 C33 N32 126.7(7) . . ?
C41 N41 C42 120.5(8) . . ?
C41 N41 H41 119.8 . . ?
C42 N41 H41 119.8 . . ?
C43 N42 C42 115.5(8) . . ?
C41 N43 C43 114.4(9) . . ?
C41 N44 H44A 120.0 . . ?
C41 N44 H44B 120.0 . . ?
H44A N44 H44B 120.0 . . ?
C42 N45 H45A 120.0 . . ?
C42 N45 H45B 120.0 . . ?
H45A N45 H45B 120.0 . . ?
C43 N46 H46A 120.0 . . ?
C43 N46 H46B 120.0 . . ?
H46A N46 H46B 120.0 . . ?
N43 C41 N44 120.4(10) . . ?
N43 C41 N41 122.4(9) . . ?
N44 C41 N41 117.1(9) . . ?
N45 C42 N42 121.0(10) . . ?
N45 C42 N41 118.8(9) . . ?
N42 C42 N41 120.1(10) . . ?
N46 C43 N42 117.4(8) . . ?
N46 C43 N43 115.5(9) . . ?
N42 C43 N43 127.0(8) . . ?
C53 N51 C52 116.2(6) . . ?
C51 N52 C53 118.6(6) . . ?
C51 N52 H52 120.7 . . ?
C53 N52 H52 120.7 . . ?
C51 N53 C52 116.0(6) . . ?
C52 N54 H54A 120.0 . . ?
C52 N54 H54B 120.0 . . ?
H54A N54 H54B 120.0 . . ?
C53 N55 H55A 120.0 . . ?
C53 N55 H55B 120.0 . . ?
H55A N55 H55B 120.0 . . ?
C51 N56 H56A 120.0 . . ?
C51 N56 H56B 120.0 . . ?
H56A N56 H56B 120.0 . . ?
N53 C51 N56 121.1(7) . . ?
N53 C51 N52 121.5(6) . . ?
N56 C51 N52 117.4(7) . . ?
N54 C52 N53 117.1(6) . . ?
N54 C52 N51 117.2(6) . . ?
N53 C52 N51 125.7(7) . . ?
N51 C53 N55 121.0(6) . . ?
N51 C53 N52 121.6(6) . . ?
N55 C53 N52 117.4(6) . . ?
C62 N61 C61 115.9(6) . . ?
C62 N62 C63 121.3(6) . . ?
C62 N62 H62 119.4 . . ?
C63 N62 H62 119.4 . . ?
C63 N63 C61 116.0(6) . . ?
C61 N64 H64A 120.0 . . ?
C61 N64 H64B 120.0 . . ?
H64A N64 H64B 120.0 . . ?
C62 N65 H65A 120.0 . . ?
C62 N65 H65B 120.0 . . ?
H65A N65 H65B 120.0 . . ?
C63 N66 H66A 120.0 . . ?
C63 N66 H66B 120.0 . . ?
H66A N66 H66B 120.0 . . ?
N64 C61 N63 117.7(7) . . ?
N64 C61 N61 116.4(6) . . ?
N63 C61 N61 125.9(6) . . ?
N61 C62 N65 121.0(7) . . ?
N61 C62 N62 120.7(7) . . ?
N65 C62 N62 118.2(7) . . ?
N66 C63 N63 122.0(7) . . ?
N66 C63 N62 117.7(7) . . ?
N63 C63 N62 120.3(7) . . ?
O93 N91 O91 119.5(9) . . ?
O93 N91 O92 119.7(8) . . ?
O91 N91 O92 120.7(8) . . ?
H121 O120 H122 118(9) . . ?

loop_
_geom_bond_atom_site_label_1
_geom_bond_atom_site_label_2
_geom_bond_distance
_geom_bond_site_symmetry_2
_geom_bond_publ_flag
Yb1 O42 2.271(5) . ?
Yb1 O32 2.273(5) . ?
Yb1 O12 2.281(5) . ?
Yb1 O21 2.286(5) . ?
Yb1 O31 2.343(5) . ?
Yb1 O11 2.345(5) . ?
Yb1 O41 2.347(5) . ?
Yb1 O22 2.348(5) . ?
Yb1 C7 3.088(8) . ?
Yb1 C1 3.089(7) . ?
Yb1 C6 3.092(8) . ?
Yb1 C2 3.114(8) . ?
O11 C2 1.265(9) . ?
O12 C1 1.269(9) . ?
O13 C1 1.216(9) . ?
O14 C2 1.249(9) . ?
O21 C4 1.262(9) . ?
O22 C3 1.275(9) . ?
O23 C3 1.241(9) . ?
O24 C4 1.219(9) . ?
O31 C5 1.269(8) . ?
O32 C6 1.260(9) . ?
O33 C6 1.242(9) . ?
O34 C5 1.226(9) . ?
O41 C8 1.270(9) . ?
O42 C7 1.267(9) . ?
O43 C7 1.236(9) . ?
O44 C8 1.227(9) . ?
C1 C2 1.546(11) . ?
C3 C4 1.546(11) . ?
C5 C6 1.541(10) . ?
C7 C8 1.537(11) . ?
N11 C11 1.340(12) . ?
N11 C12 1.372(10) . ?
N11 H11 0.8600 . ?
N12 C12 1.305(11) . ?
N12 C13 1.348(13) . ?
N13 C11 1.344(11) . ?
N13 C13 1.362(11) . ?
N14 C11 1.318(10) . ?
N14 H14A 0.8600 . ?
N14 H14B 0.8600 . ?
N15 C12 1.339(13) . ?
N15 H15A 0.8600 . ?
N15 H15B 0.8600 . ?
N16 C13 1.325(11) . ?
N16 H16A 0.8600 . ?
N16 H16B 0.8600 . ?
N21 C21 1.362(9) . ?
N21 C22 1.374(9) . ?
N21 H21 0.8600 . ?
N22 C22 1.323(9) . ?
N22 C23 1.339(9) . ?
N23 C21 1.338(9) . ?
N23 C23 1.352(10) . ?
N24 C21 1.310(10) . ?
N24 H24A 0.8600 . ?
N24 H24B 0.8600 . ?
N25 C22 1.316(9) . ?
N25 H25A 0.8600 . ?
N25 H25B 0.8600 . ?
N26 C23 1.335(9) . ?
N26 H26A 0.8600 . ?
N26 H26B 0.8600 . ?
N31 C32 1.361(10) . ?
N31 C31 1.374(9) . ?
N31 H31 0.8600 . ?
N32 C32 1.331(10) . ?
N32 C33 1.358(9) . ?
N33 C31 1.319(10) . ?
N33 C33 1.339(10) . ?
N34 C31 1.307(10) . ?
N34 H34A 0.8600 . ?
N34 H34B 0.8600 . ?
N35 C32 1.320(9) . ?
N35 H35A 0.8600 . ?
N35 H35B 0.8600 . ?
N36 C33 1.328(10) . ?
N36 H36A 0.8600 . ?
N36 H36B 0.8600 . ?
N41 C41 1.352(14) . ?
N41 C42 1.355(13) . ?
N41 H41 0.8600 . ?
N42 C43 1.341(13) . ?
N42 C42 1.344(11) . ?
N43 C41 1.310(11) . ?
N43 C43 1.363(12) . ?
N44 C41 1.334(12) . ?
N44 H44A 0.8600 . ?
N44 H44B 0.8600 . ?
N45 C42 1.292(14) . ?
N45 H45A 0.8600 . ?
N45 H45B 0.8600 . ?
N46 C43 1.338(11) . ?
N46 H46A 0.8600 . ?
N46 H46B 0.8600 . ?
N51 C53 1.311(9) . ?
N51 C52 1.352(9) . ?
N52 C51 1.372(9) . ?
N52 C53 1.372(9) . ?
N52 H52 0.8600 . ?
N53 C51 1.318(10) . ?
N53 C52 1.349(9) . ?
N54 C52 1.320(10) . ?
N54 H54A 0.8600 . ?
N54 H54B 0.8600 . ?
N55 C53 1.322(9) . ?
N55 H55A 0.8600 . ?
N55 H55B 0.8600 . ?
N56 C51 1.320(9) . ?
N56 H56A 0.8600 . ?
N56 H56B 0.8600 . ?
N61 C62 1.319(9) . ?
N61 C61 1.358(9) . ?
N62 C62 1.352(9) . ?
N62 C63 1.355(10) . ?
N62 H62 0.8600 . ?
N63 C63 1.327(9) . ?
N63 C61 1.348(9) . ?
N64 C61 1.308(9) . ?
N64 H64A 0.8600 . ?
N64 H64B 0.8600 . ?
N65 C62 1.324(9) . ?
N65 H65A 0.8600 . ?
N65 H65B 0.8600 . ?
N66 C63 1.318(9) . ?
N66 H66A 0.8600 . ?
N66 H66B 0.8600 . ?
N91 O93 1.199(10) . ?
N91 O91 1.205(10) . ?
N91 O92 1.232(10) . ?
O100 H101 0.893(13) . ?
O110 H111 0.78(8) . ?
O120 H121 0.86(5) . ?
O120 H122 0.85(5) . ?

loop_
_geom_hbond_atom_site_label_D
_geom_hbond_atom_site_label_H
_geom_hbond_atom_site_label_A
_geom_hbond_distance_DH
_geom_hbond_distance_HA
_geom_hbond_distance_DA
_geom_hbond_angle_DHA
_geom_hbond_site_symmetry_A
_geom_hbond_publ_flag
N11 H11 O11 0.8600 1.9500 2.809(9) 175.00 . yes
N14 H14A O21 0.8600 2.0200 2.855(9) 164.00 . yes
N14 H14B N43 0.8600 2.1500 3.008(10) 176.00 2_675 yes
N15 H15A O24 0.8600 2.1900 3.053(9) 179.00 1_545 yes
N15 H15B O14 0.8600 2.0800 2.884(10) 156.00 . yes
N16 H16A N42 0.8600 2.1700 3.029(10) 174.00 2_665 yes
N16 H16B O100 0.8600 2.0700 2.875(14) 156.00 2_665 yes
N21 H21 O41 0.8600 2.0000 2.854(7) 175.00 . yes
N24 H24A O33 0.8600 2.1400 2.995(8) 177.00 1_545 yes
N24 H24B O44 0.8600 1.9500 2.796(10) 169.00 . yes
N25 H25A N63 0.8600 2.1500 2.991(9) 166.00 1_565 yes
N25 H25B O32 0.8600 2.1200 2.953(8) 163.00 . yes
N26 H26A O110 0.8600 2.3400 2.973(10) 131.00 . yes
N26 H26B N61 0.8600 2.1500 3.008(9) 174.00 . yes
N31 H31 O31 0.8600 1.9400 2.793(9) 171.00 1_545 yes
N34 H34A O43 0.8600 2.1100 2.969(9) 178.00 . yes
N34 H34B O34 0.8600 2.0700 2.892(10) 161.00 1_545 yes
N35 H35A N32 0.8600 2.1700 3.030(10) 175.00 2_655 yes
N35 H35B O42 0.8600 2.0500 2.871(9) 160.00 1_545 yes
N36 H36A N33 0.8600 2.1400 2.993(9) 172.00 2_665 yes
N36 H36B O43 0.8600 2.0600 2.753(9) 136.00 2_665 yes
N41 H41 O92 0.8600 2.4100 3.157(10) 145.00 . yes
N41 H41 O93 0.8600 1.9600 2.782(12) 158.00 . yes
N44 H44A N13 0.8600 2.0600 2.916(12) 175.00 2_675 yes
N44 H44B O93 0.8600 2.4000 3.103(12) 140.00 . yes
N45 H45A O130 0.8600 2.0400 2.624(15) 124.00 . yes
N45 H45B O92 0.8600 2.2300 3.029(12) 155.00 . yes
N46 H46A N12 0.8600 2.1000 2.953(10) 171.00 2_665 yes
N54 H54A N53 0.8600 2.2200 3.068(8) 169.00 2_566 yes
N54 H54B O13 0.8600 2.1100 2.771(9) 133.00 . yes
N55 H55A N51 0.8600 2.1400 2.992(8) 175.00 2_576 yes
N64 H64A O33 0.8600 2.1000 2.752(9) 132.00 1_545 yes
N64 H64B N23 0.8600 2.1400 2.996(8) 172.00 . yes
N65 H65A O110 0.8600 2.0400 2.826(10) 152.00 . yes
O100 H101 O130 0.8900 1.6700 2.556(17) 171.00 . yes
O120 H122 O33 0.85(8) 2.47(9) 3.155(10) 139(9) 1_545 yes
O120 H122 O34 0.85(8) 2.15(9) 2.893(10) 146(9) 1_545 yes
